data_4338769
loop_
_publ_author_name
'Surgenor, Brian A.'
'Chalmers, Brian A.'
'Athukorala Arachchige, Kasun S.'
'Slawin, Alexandra M. Z.'
'Woollins, J. Derek'
'B\"uhl, Michael'
'Kilian, Petr'

_publ_section_title
;
 Reactivity profile of a peri-substitution-stabilized
 phosphanylidene-phosphorane: synthetic, structural, and computational
 studies.
;
_journal_issue 13
_journal_name_full 'Inorganic chemistry'
_journal_page_first 6856
_journal_page_last 6866
_journal_paper_doi 10.1021/ic500697m
_journal_volume 53
_journal_year 2014
_chemical_formula_moiety 'C18 H22 P2 Te'
_chemical_formula_sum 'C18 H22 P2 Te'
_chemical_formula_weight 427.92
_space_group_IT_number 2
_symmetry_cell_setting triclinic
_symmetry_Int_Tables_number 2
_symmetry_space_group_name_Hall '-P 1'
_symmetry_space_group_name_H-M 'P -1'
_atom_sites_solution_hydrogens geom
_atom_sites_solution_primary direct
_atom_sites_solution_secondary difmap
_audit_creation_date 2013-08-11
_audit_creation_method 'by CrystalStructure 4.0'
_cell_angle_alpha 74.381(17)
_cell_angle_beta 76.843(16)
_cell_angle_gamma 65.538(17)
_cell_formula_units_Z 2
_cell_length_a 8.043(5)
_cell_length_b 8.499(6)
_cell_length_c 14.948(9)
_cell_measurement_reflns_used 2123
_cell_measurement_temperature 93
_cell_measurement_theta_max 25.39
_cell_measurement_theta_min 3.06
_cell_volume 887.8(10)
_computing_cell_refinement 'CrystalClear-SM Expert 2.0 rc13'
_computing_data_collection 'CrystalClear-SM Expert 2.0 rc13 (Rigaku, 2009)'
_computing_data_reduction 'CrystalClear-SM Expert 2.0 rc13'
_computing_molecular_graphics 'CrystalStructure 4.0'
_computing_publication_material 'CrystalStructure 4.0 (Rigaku, 2010)'
_computing_structure_refinement 'SHELXL97 (Sheldrick, 2008)'
_computing_structure_solution 'Superflip (Palatinus, et al., 2007)'
_diffrn_ambient_temperature 93
_diffrn_detector_area_resol_mean 7.353
_diffrn_measured_fraction_theta_full 0.976
_diffrn_measured_fraction_theta_max 0.976
_diffrn_measurement_device_type 'Rigaku Mercury70'
_diffrn_measurement_method \w
_diffrn_radiation_type 'Mo K\a'
_diffrn_radiation_wavelength 0.71075
_diffrn_reflns_av_R_equivalents 0.0565
_diffrn_reflns_limit_h_max 9
_diffrn_reflns_limit_h_min -9
_diffrn_reflns_limit_k_max 9
_diffrn_reflns_limit_k_min -10
_diffrn_reflns_limit_l_max 15
_diffrn_reflns_limit_l_min -17
_diffrn_reflns_number 5474
_diffrn_reflns_theta_full 25.00
_diffrn_reflns_theta_max 25.00
_diffrn_standards_number 0
_exptl_absorpt_coefficient_mu 1.847
_exptl_absorpt_correction_T_max 0.982
_exptl_absorpt_correction_T_min 0.379
_exptl_absorpt_correction_type multi-scan
_exptl_absorpt_process_details 'REQAB (Rigaku, 1998)'
_exptl_crystal_colour red
_exptl_crystal_density_diffrn 1.600
_exptl_crystal_density_method 'not measured'
_exptl_crystal_description platelet
_exptl_crystal_F_000 424.00
_exptl_crystal_size_max 0.030
_exptl_crystal_size_mid 0.030
_exptl_crystal_size_min 0.010
_refine_diff_density_max 0.740
_refine_diff_density_min -0.980
_refine_ls_extinction_method none
_refine_ls_goodness_of_fit_ref 1.084
_refine_ls_hydrogen_treatment constr
_refine_ls_number_parameters 190
_refine_ls_number_reflns 3055
_refine_ls_number_restraints 0
_refine_ls_R_factor_gt 0.0434
_refine_ls_shift/su_max 0.000
_refine_ls_structure_factor_coef Fsqd
_refine_ls_weighting_details 'w = 1/[\s^2^(Fo^2^)+(0.0325P)^2^+0.2191P] where P=(Fo^2^+2Fc^2^)/3'
_refine_ls_weighting_scheme calc
_refine_ls_wR_factor_ref 0.1059
_reflns_number_gt 2697
_reflns_number_total 3055
_reflns_threshold_expression F^2^>2.0\s(F^2^)
_cod_data_source_file ic500697m_si_001.cif
_cod_data_source_block 11
_cod_depositor_comments 'Adding full bibliography for 4338761--4338770.cif.'
_cod_original_cell_volume 887.9(10)
_cod_database_code 4338769

loop_
_symmetry_equiv_pos_site_id
_symmetry_equiv_pos_as_xyz
1 +X,+Y,+Z
2 -X,-Y,-Z

loop_
_atom_site_label
_atom_site_type_symbol
_atom_site_fract_x
_atom_site_fract_y
_atom_site_fract_z
_atom_site_U_iso_or_equiv
_atom_site_adp_type
_atom_site_occupancy
_atom_site_symmetry_multiplicity
_atom_site_calc_flag
_atom_site_refinement_flags
Te1 Te 0.12345(4) 0.77791(4) 0.14887(2) 0.02114(15) Uani 1.0 2 d .
P1 P 0.34023(18) 0.48225(18) 0.20006(9) 0.0171(4) Uani 1.0 2 d .
P9 P 0.22366(17) 0.29381(18) 0.18807(9) 0.0152(4) Uani 1.0 2 d .
C1 C 0.3006(7) 0.4148(7) 0.3288(4) 0.0171(12) Uani 1.0 2 d .
C2 C 0.3263(7) 0.4904(7) 0.3927(4) 0.0196(12) Uani 1.0 2 d .
C3 C 0.3190(7) 0.4154(8) 0.4912(4) 0.0253(14) Uani 1.0 2 d .
C4 C 0.2910(7) 0.2618(7) 0.5236(4) 0.0159(11) Uani 1.0 2 d .
C5 C 0.2650(7) 0.1833(7) 0.4590(4) 0.0157(12) Uani 1.0 2 d .
C6 C 0.2417(7) 0.0251(7) 0.4981(4) 0.0177(12) Uani 1.0 2 d .
C7 C 0.2178(7) -0.0655(7) 0.4410(4) 0.0176(12) Uani 1.0 2 d .
C8 C 0.2140(7) 0.0074(7) 0.3440(4) 0.0180(12) Uani 1.0 2 d .
C9 C 0.2367(7) 0.1649(7) 0.3055(4) 0.0147(11) Uani 1.0 2 d .
C10 C 0.2684(7) 0.2570(7) 0.3627(4) 0.0155(11) Uani 1.0 2 d .
C11 C 0.2819(8) 0.1441(7) 0.6196(4) 0.0232(13) Uani 1.0 2 d .
C12 C 0.2513(7) -0.0163(7) 0.6033(4) 0.0212(13) Uani 1.0 2 d .
C13 C 0.3702(7) 0.1677(7) 0.0994(4) 0.0158(11) Uani 1.0 2 d .
C14 C 0.5643(7) 0.0633(7) 0.1246(4) 0.0228(13) Uani 1.0 2 d .
C15 C -0.0171(7) 0.3967(7) 0.1652(4) 0.0184(12) Uani 1.0 2 d .
C16 C 0.3653(8) 0.2973(7) 0.0037(4) 0.0238(13) Uani 1.0 2 d .
C17 C -0.0774(7) 0.2757(7) 0.1321(4) 0.0232(13) Uani 1.0 2 d .
C18 C -0.1426(7) 0.4624(8) 0.2515(4) 0.0271(14) Uani 1.0 2 d .
H2 H 0.3498 0.5960 0.3708 0.0235 Uiso 1.0 2 calc R
H3 H 0.3337 0.4731 0.5334 0.0303 Uiso 1.0 2 calc R
H7 H 0.2041 -0.1754 0.4665 0.0211 Uiso 1.0 2 calc R
H8 H 0.1955 -0.0536 0.3047 0.0216 Uiso 1.0 2 calc R
H11A H 0.1786 0.2081 0.6631 0.0278 Uiso 1.0 2 calc R
H11B H 0.3982 0.1034 0.6463 0.0278 Uiso 1.0 2 calc R
H12A H 0.3550 -0.1283 0.6211 0.0254 Uiso 1.0 2 calc R
H12B H 0.1352 -0.0249 0.6400 0.0254 Uiso 1.0 2 calc R
H13 H 0.3169 0.0825 0.0958 0.0190 Uiso 1.0 2 calc R
H14A H 0.5780 0.0997 0.1786 0.0273 Uiso 1.0 2 calc R
H14B H 0.6535 0.0858 0.0711 0.0273 Uiso 1.0 2 calc R
H14C H 0.5866 -0.0628 0.1405 0.0273 Uiso 1.0 2 calc R
H15 H -0.0278 0.5022 0.1137 0.0221 Uiso 1.0 2 calc R
H16A H 0.4373 0.2311 -0.0459 0.0286 Uiso 1.0 2 calc R
H16B H 0.4179 0.3815 0.0056 0.0286 Uiso 1.0 2 calc R
H16C H 0.2374 0.3611 -0.0092 0.0286 Uiso 1.0 2 calc R
H17A H -0.2036 0.3398 0.1167 0.0279 Uiso 1.0 2 calc R
H17B H -0.0730 0.1726 0.1821 0.0279 Uiso 1.0 2 calc R
H17C H 0.0056 0.2370 0.0764 0.0279 Uiso 1.0 2 calc R
H18A H -0.1393 0.3616 0.3029 0.0326 Uiso 1.0 2 calc R
H18B H -0.2690 0.5281 0.2368 0.0326 Uiso 1.0 2 calc R
H18C H -0.1001 0.5398 0.2704 0.0326 Uiso 1.0 2 calc R

loop_
_atom_site_aniso_label
_atom_site_aniso_U_11
_atom_site_aniso_U_22
_atom_site_aniso_U_33
_atom_site_aniso_U_12
_atom_site_aniso_U_13
_atom_site_aniso_U_23
Te1 0.0244(3) 0.0148(3) 0.0230(3) -0.00744(18) -0.00156(18) -0.00322(16)
P1 0.0195(8) 0.0162(8) 0.0179(7) -0.0083(7) -0.0026(6) -0.0042(6)
P9 0.0162(7) 0.0153(8) 0.0157(7) -0.0071(7) -0.0012(6) -0.0043(6)
C1 0.012(3) 0.019(3) 0.018(3) -0.002(3) -0.003(3) -0.005(3)
C2 0.022(3) 0.016(3) 0.022(3) -0.009(3) -0.003(3) -0.003(3)
C3 0.026(3) 0.028(4) 0.024(3) -0.005(3) -0.003(3) -0.017(3)
C4 0.019(3) 0.012(3) 0.020(3) -0.010(3) 0.002(3) -0.006(3)
C5 0.012(3) 0.018(3) 0.015(3) -0.006(3) 0.001(3) -0.002(3)
C6 0.016(3) 0.019(3) 0.018(3) -0.010(3) 0.002(3) -0.003(3)
C7 0.017(3) 0.012(3) 0.023(3) -0.009(3) 0.001(3) -0.000(3)
C8 0.017(3) 0.018(3) 0.019(3) -0.006(3) -0.000(3) -0.007(3)
C9 0.015(3) 0.015(3) 0.018(3) -0.011(3) 0.002(3) -0.005(3)
C10 0.009(3) 0.014(3) 0.021(3) -0.002(3) -0.003(3) -0.002(3)
C11 0.028(3) 0.027(4) 0.017(3) -0.012(3) -0.004(3) -0.006(3)
C12 0.014(3) 0.027(4) 0.023(3) -0.008(3) 0.000(3) -0.007(3)
C13 0.019(3) 0.014(3) 0.017(3) -0.009(3) 0.003(3) -0.008(3)
C14 0.019(3) 0.022(4) 0.026(3) -0.003(3) -0.004(3) -0.008(3)
C15 0.017(3) 0.016(3) 0.023(3) -0.006(3) -0.008(3) -0.001(3)
C16 0.028(3) 0.023(4) 0.018(3) -0.009(3) -0.001(3) -0.004(3)
C17 0.025(3) 0.018(3) 0.031(3) -0.011(3) -0.007(3) -0.002(3)
C18 0.012(3) 0.030(4) 0.039(4) -0.004(3) -0.001(3) -0.014(3)

loop_
_atom_type_symbol
_atom_type_description
_atom_type_scat_dispersion_real
_atom_type_scat_dispersion_imag
_atom_type_scat_source
C C 0.0033 0.0016
;
International Tables for Crystallography
(1992, Vol. C, Tables 4.2.6.8 and 6.1.1.4)
;
H H 0.0000 0.0000
;
International Tables for Crystallography
(1992, Vol. C, Table 6.1.1.4)
;
P P 0.1023 0.0942
;
International Tables for Crystallography
(1992, Vol. C, Tables 4.2.6.8 and 6.1.1.4)
;
Te Te -0.5308 1.6751
;
International Tables for Crystallography
(1992, Vol. C, Tables 4.2.6.8 and 6.1.1.4)
;

loop_
_geom_angle_atom_site_label_1
_geom_angle_atom_site_label_2
_geom_angle_atom_site_label_3
_geom_angle
_geom_angle_publ_flag
Te1 P1 P9 107.56(9) yes
Te1 P1 C1 110.42(15) yes
P9 P1 C1 88.5(3) yes
P1 P9 C9 98.8(3) yes
P1 P9 C13 109.4(3) yes
P1 P9 C15 114.3(3) yes
C9 P9 C13 113.1(3) yes
C9 P9 C15 109.7(3) yes
C13 P9 C15 111.1(3) yes
P1 C1 C2 125.5(5) yes
P1 C1 C10 116.0(5) yes
C2 C1 C10 117.7(5) yes
C1 C2 C3 122.5(6) yes
C2 C3 C4 119.7(7) yes
C3 C4 C5 118.2(5) yes
C3 C4 C11 134.1(6) yes
C5 C4 C11 107.6(5) yes
C4 C5 C6 114.1(5) yes
C4 C5 C10 122.5(6) yes
C6 C5 C10 123.3(6) yes
C5 C6 C7 119.3(5) yes
C5 C6 C12 108.8(6) yes
C7 C6 C12 131.9(5) yes
C6 C7 C8 119.2(6) yes
C7 C8 C9 121.3(6) yes
P9 C9 C8 130.7(5) yes
P9 C9 C10 108.8(4) yes
C8 C9 C10 120.4(5) yes
C1 C10 C5 119.2(6) yes
C1 C10 C9 124.2(5) yes
C5 C10 C9 116.5(6) yes
C4 C11 C12 105.5(5) yes
C6 C12 C11 103.9(5) yes
P9 C13 C14 111.3(4) yes
P9 C13 C16 108.0(4) yes
C14 C13 C16 112.8(5) yes
P9 C15 C17 112.9(4) yes
P9 C15 C18 109.9(4) yes
C17 C15 C18 111.8(5) yes
C1 C2 H2 118.761 no
C3 C2 H2 118.767 no
C2 C3 H3 120.126 no
C4 C3 H3 120.125 no
C6 C7 H7 120.415 no
C8 C7 H7 120.406 no
C7 C8 H8 119.369 no
C9 C8 H8 119.380 no
C4 C11 H11A 110.632 no
C4 C11 H11B 110.636 no
C12 C11 H11A 110.632 no
C12 C11 H11B 110.633 no
H11A C11 H11B 108.767 no
C6 C12 H12A 110.968 no
C6 C12 H12B 110.966 no
C11 C12 H12A 110.975 no
C11 C12 H12B 110.973 no
H12A C12 H12B 108.977 no
P9 C13 H13 108.196 no
C14 C13 H13 108.198 no
C16 C13 H13 108.205 no
C13 C14 H14A 109.476 no
C13 C14 H14B 109.470 no
C13 C14 H14C 109.466 no
H14A C14 H14B 109.472 no
H14A C14 H14C 109.475 no
H14B C14 H14C 109.468 no
P9 C15 H15 107.307 no
C17 C15 H15 107.305 no
C18 C15 H15 107.308 no
C13 C16 H16A 109.469 no
C13 C16 H16B 109.474 no
C13 C16 H16C 109.466 no
H16A C16 H16B 109.477 no
H16A C16 H16C 109.471 no
H16B C16 H16C 109.471 no
C15 C17 H17A 109.475 no
C15 C17 H17B 109.472 no
C15 C17 H17C 109.467 no
H17A C17 H17B 109.474 no
H17A C17 H17C 109.467 no
H17B C17 H17C 109.472 no
C15 C18 H18A 109.474 no
C15 C18 H18B 109.475 no
C15 C18 H18C 109.472 no
H18A C18 H18B 109.472 no
H18A C18 H18C 109.470 no
H18B C18 H18C 109.465 no

loop_
_geom_bond_atom_site_label_1
_geom_bond_atom_site_label_2
_geom_bond_distance
_geom_bond_publ_flag
Te1 P1 2.4256(17) yes
P1 P9 2.225(3) yes
P1 C1 1.846(5) yes
P9 C9 1.801(5) yes
P9 C13 1.817(5) yes
P9 C15 1.836(6) yes
C1 C2 1.377(10) yes
C1 C10 1.409(9) yes
C2 C3 1.437(7) yes
C3 C4 1.357(9) yes
C4 C5 1.407(9) yes
C4 C11 1.518(7) yes
C5 C6 1.386(9) yes
C5 C10 1.405(7) yes
C6 C7 1.382(10) yes
C6 C12 1.528(8) yes
C7 C8 1.418(7) yes
C8 C9 1.378(8) yes
C9 C10 1.426(10) yes
C11 C12 1.569(10) yes
C13 C14 1.519(7) yes
C13 C16 1.550(7) yes
C15 C17 1.527(10) yes
C15 C18 1.524(7) yes
C2 H2 0.950 no
C3 H3 0.950 no
C7 H7 0.950 no
C8 H8 0.950 no
C11 H11A 0.990 no
C11 H11B 0.990 no
C12 H12A 0.990 no
C12 H12B 0.990 no
C13 H13 1.000 no
C14 H14A 0.980 no
C14 H14B 0.980 no
C14 H14C 0.980 no
C15 H15 1.000 no
C16 H16A 0.980 no
C16 H16B 0.980 no
C16 H16C 0.980 no
C17 H17A 0.980 no
C17 H17B 0.980 no
C17 H17C 0.980 no
C18 H18A 0.980 no
C18 H18B 0.980 no
C18 H18C 0.980 no

loop_
_geom_contact_atom_site_label_1
_geom_contact_atom_site_label_2
_geom_contact_distance
_geom_contact_publ_flag
_geom_contact_site_symmetry_2
C1 C4 2.850(7) no .
C2 C5 2.736(9) no .
C3 C6 3.591(10) no .
C3 C10 2.805(10) no .
C5 C8 2.752(10) no .
C6 C9 2.807(7) no .
C7 C10 2.834(9) no .
C9 C14 3.336(7) no .
C9 C18 3.160(7) no .
C10 C18 3.591(8) no .
C13 C17 3.279(8) no .
C15 C16 3.401(7) no .
C4 C6 3.530(7) no 2_656
C5 C12 3.537(7) no 2_656
C6 C4 3.530(7) no 2_656
C6 C7 3.491(8) no 2_556
C7 C6 3.491(8) no 2_556
C7 C7 3.412(7) no 2_556
C12 C5 3.537(7) no 2_656
Te1 H15 3.2506 no .
Te1 H18C 3.1895 no .
P1 H2 2.9883 no .
P1 H14A 3.0768 no .
P1 H15 3.4158 no .
P1 H16B 3.1053 no .
P1 H18C 3.3216 no .
P9 H8 3.0680 no .
P9 H14A 2.6292 no .
P9 H14B 3.4618 no .
P9 H14C 3.3320 no .
P9 H16B 2.8924 no .
P9 H16C 2.8332 no .
P9 H17B 2.9910 no .
P9 H17C 2.9265 no .
P9 H18A 2.9424 no .
P9 H18C 2.8434 no .
C1 H3 3.3126 no .
C1 H18C 3.1970 no .
C3 H11A 2.9786 no .
C3 H11B 2.9619 no .
C4 H2 3.2615 no .
C4 H12A 3.1156 no .
C4 H12B 3.1290 no .
C5 H3 3.2394 no .
C5 H7 3.2512 no .
C5 H11A 3.0170 no .
C5 H11B 3.0309 no .
C5 H12A 3.0277 no .
C5 H12B 3.0347 no .
C6 H8 3.2682 no .
C6 H11A 3.0990 no .
C6 H11B 3.1125 no .
C7 H12A 2.9735 no .
C7 H12B 2.9778 no .
C8 H13 3.5525 no .
C8 H14A 3.5861 no .
C8 H17B 3.3445 no .
C8 H18A 3.1985 no .
C9 H7 3.2889 no .
C9 H13 3.2591 no .
C9 H14A 2.8942 no .
C9 H14C 3.5568 no .
C9 H17B 3.3923 no .
C9 H18A 2.7884 no .
C9 H18C 3.2194 no .
C10 H2 3.2444 no .
C10 H8 3.2880 no .
C10 H14A 3.4162 no .
C10 H18A 3.2919 no .
C10 H18C 3.2617 no .
C11 H3 2.9039 no .
C12 H7 2.9018 no .
C13 H8 3.4718 no .
C13 H15 3.2947 no .
C13 H17B 3.4840 no .
C13 H17C 2.8260 no .
C14 H16A 2.7561 no .
C14 H16B 2.7550 no .
C14 H16C 3.3875 no .
C15 H13 3.1154 no .
C15 H16C 2.9257 no .
C16 H14A 3.1423 no .
C16 H14B 2.5016 no .
C16 H14C 3.2390 no .
C16 H15 3.2168 no .
C16 H17C 3.0513 no .
C17 H8 3.5928 no .
C17 H13 2.9042 no .
C17 H16C 3.1089 no .
C17 H18A 2.7234 no .
C17 H18B 2.7194 no .
C17 H18C 3.3668 no .
C18 H17A 2.7186 no .
C18 H17B 2.7256 no .
C18 H17C 3.3662 no .
H2 H3 2.3713 no .
H3 H11A 3.0429 no .
H3 H11B 3.0296 no .
H7 H8 2.3646 no .
H7 H12A 3.0255 no .
H7 H12B 3.0349 no .
H8 H13 3.1063 no .
H8 H14C 3.5096 no .
H8 H17B 2.8610 no .
H8 H18A 3.4373 no .
H11A H12A 2.7900 no .
H11A H12B 2.2725 no .
H11B H12A 2.2725 no .
H11B H12B 2.7807 no .
H13 H14A 2.7378 no .
H13 H14B 2.6584 no .
H13 H14C 2.1620 no .
H13 H15 3.5309 no .
H13 H16A 2.3784 no .
H13 H16B 2.8812 no .
H13 H16C 2.3833 no .
H13 H17B 2.9643 no .
H13 H17C 2.3412 no .
H14A H16A 3.5284 no .
H14A H16B 3.1156 no .
H14B H16A 2.4599 no .
H14B H16B 2.5380 no .
H14B H16C 3.4562 no .
H14C H16A 3.2763 no .
H15 H16B 3.4243 no .
H15 H16C 2.5775 no .
H15 H17A 2.3361 no .
H15 H17B 2.8561 no .
H15 H17C 2.3597 no .
H15 H18A 2.8538 no .
H15 H18B 2.3320 no .
H15 H18C 2.3582 no .
H16A H17C 3.5240 no .
H16C H17C 2.4585 no .
H17A H18A 3.0091 no .
H17A H18B 2.5450 no .
H17B H18A 2.5569 no .
H17B H18B 3.0137 no .
Te1 H8 3.3033 no 1_565
Te1 H11A 3.2629 no 2_566
Te1 H13 3.3795 no 1_565
Te1 H14B 3.5159 no 2_665
Te1 H16A 3.4957 no 2_665
Te1 H17B 3.1850 no 1_565
Te1 H17C 3.5249 no 1_565
P1 H16B 3.4354 no 2_665
P1 H17A 3.3962 no 1_655
P1 H18B 3.4991 no 1_655
C1 H12A 2.9224 no 2_656
C2 H3 3.3253 no 2_666
C2 H7 3.0230 no 1_565
C2 H8 3.5166 no 1_565
C2 H12A 3.1065 no 2_656
C3 H3 3.2208 no 2_666
C3 H7 3.1451 no 1_565
C3 H12A 3.2482 no 2_656
C4 H12A 3.1495 no 2_656
C5 H11B 3.2263 no 2_656
C5 H12A 2.9061 no 2_656
C6 H7 3.2365 no 2_556
C6 H11B 3.1699 no 2_656
C7 H2 3.0160 no 1_545
C7 H3 3.5772 no 1_545
C7 H7 3.3549 no 2_556
C7 H11B 2.9857 no 2_656
C7 H12B 3.0615 no 2_556
C8 H2 3.1402 no 1_545
C8 H11B 2.8875 no 2_656
C8 H12B 2.7079 no 2_556
C9 H11B 2.9794 no 2_656
C9 H12A 3.5625 no 2_656
C9 H12B 3.5132 no 2_556
C10 H11B 3.1385 no 2_656
C10 H12A 2.8068 no 2_656
C11 H14A 3.3028 no 2_656
C11 H18C 3.1762 no 2_566
C12 H8 3.4025 no 2_556
C12 H17B 3.3618 no 2_556
C12 H18A 3.2845 no 2_556
C13 H16A 3.3279 no 2_655
C14 H11B 3.3660 no 2_656
C14 H16A 3.0443 no 2_655
C14 H17A 3.5220 no 1_655
C15 H16C 3.0157 no 2_565
C16 H14C 3.1719 no 2_655
C16 H15 3.1742 no 2_565
C16 H17A 3.0330 no 2_565
C17 H12B 3.5429 no 2_556
C17 H14A 3.5214 no 1_455
C17 H14B 3.5644 no 1_455
C17 H16B 3.5999 no 2_565
C17 H16C 3.0489 no 2_565
C18 H3 3.3164 no 2_566
C18 H11A 3.2612 no 2_566
H2 C7 3.0160 no 1_565
H2 C8 3.1402 no 1_565
H2 H3 2.9741 no 2_666
H2 H7 2.4588 no 1_565
H2 H8 2.7015 no 1_565
H2 H18B 3.1792 no 1_655
H3 C2 3.3253 no 2_666
H3 C3 3.2208 no 2_666
H3 C7 3.5772 no 1_565
H3 C18 3.3164 no 2_566
H3 H2 2.9741 no 2_666
H3 H3 2.8133 no 2_666
H3 H7 2.7023 no 1_565
H3 H7 3.5256 no 2_656
H3 H18A 2.9493 no 2_566
H3 H18B 3.3530 no 2_566
H3 H18C 3.1032 no 2_566
H7 C2 3.0230 no 1_545
H7 C3 3.1451 no 1_545
H7 C6 3.2365 no 2_556
H7 C7 3.3549 no 2_556
H7 H2 2.4588 no 1_545
H7 H3 2.7023 no 1_545
H7 H3 3.5256 no 2_656
H7 H7 3.5604 no 2_556
H7 H11B 3.4721 no 2_656
H7 H12B 3.0901 no 2_556
H7 H18A 3.4048 no 2_556
H8 Te1 3.3033 no 1_545
H8 C2 3.5166 no 1_545
H8 C12 3.4025 no 2_556
H8 H2 2.7015 no 1_545
H8 H11B 3.3429 no 2_656
H8 H12B 2.4550 no 2_556
H11A Te1 3.2629 no 2_566
H11A C18 3.2612 no 2_566
H11A H14A 3.2875 no 2_656
H11A H14C 3.5138 no 2_656
H11A H18B 3.3831 no 2_566
H11A H18C 2.3903 no 2_566
H11B C5 3.2263 no 2_656
H11B C6 3.1699 no 2_656
H11B C7 2.9857 no 2_656
H11B C8 2.8875 no 2_656
H11B C9 2.9794 no 2_656
H11B C10 3.1385 no 2_656
H11B C14 3.3660 no 2_656
H11B H7 3.4721 no 2_656
H11B H8 3.3429 no 2_656
H11B H14A 2.7188 no 2_656
H11B H14C 3.1377 no 2_656
H11B H18C 3.3386 no 2_566
H12A C1 2.9224 no 2_656
H12A C2 3.1065 no 2_656
H12A C3 3.2482 no 2_656
H12A C4 3.1495 no 2_656
H12A C5 2.9061 no 2_656
H12A C9 3.5625 no 2_656
H12A C10 2.8068 no 2_656
H12A H14A 3.2480 no 2_656
H12A H17B 3.3187 no 2_556
H12A H18A 2.9951 no 2_556
H12B C7 3.0615 no 2_556
H12B C8 2.7079 no 2_556
H12B C9 3.5132 no 2_556
H12B C17 3.5429 no 2_556
H12B H7 3.0901 no 2_556
H12B H8 2.4550 no 2_556
H12B H17B 2.6490 no 2_556
H12B H18A 2.7450 no 2_556
H13 Te1 3.3795 no 1_545
H13 H14B 3.1141 no 2_655
H13 H14C 3.4739 no 2_655
H13 H16A 2.7575 no 2_655
H14A C11 3.3028 no 2_656
H14A C17 3.5214 no 1_655
H14A H11A 3.2875 no 2_656
H14A H11B 2.7188 no 2_656
H14A H12A 3.2480 no 2_656
H14A H17A 3.0532 no 1_655
H14A H17B 3.1293 no 1_655
H14B Te1 3.5159 no 2_665
H14B C17 3.5644 no 1_655
H14B H13 3.1141 no 2_655
H14B H16A 3.1984 no 2_655
H14B H17A 3.1069 no 1_655
H14B H17B 3.4349 no 1_655
H14B H17C 3.5847 no 1_655
H14C C16 3.1719 no 2_655
H14C H11A 3.5138 no 2_656
H14C H11B 3.1377 no 2_656
H14C H13 3.4739 no 2_655
H14C H16A 2.3504 no 2_655
H14C H16C 3.2757 no 2_655
H14C H18B 3.1988 no 1_645
H15 C16 3.1742 no 2_565
H15 H15 3.3329 no 2_565
H15 H16A 3.3335 no 2_565
H15 H16C 2.2873 no 2_565
H15 H17C 3.1180 no 2_565
H16A Te1 3.4957 no 2_665
H16A C13 3.3279 no 2_655
H16A C14 3.0443 no 2_655
H16A H13 2.7575 no 2_655
H16A H14B 3.1984 no 2_655
H16A H14C 2.3504 no 2_655
H16A H15 3.3335 no 2_565
H16A H16A 3.5745 no 2_655
H16A H17A 3.3323 no 2_565
H16A H18B 3.2374 no 2_565
H16B P1 3.4354 no 2_665
H16B C17 3.5999 no 2_565
H16B H16B 2.7834 no 2_665
H16B H17A 2.7655 no 2_565
H16C C15 3.0157 no 2_565
H16C C17 3.0489 no 2_565
H16C H14C 3.2757 no 2_655
H16C H15 2.2873 no 2_565
H16C H16C 3.5555 no 2_565
H16C H17A 2.5582 no 2_565
H16C H17C 3.1643 no 2_565
H16C H18B 3.2567 no 2_565
H17A P1 3.3962 no 1_455
H17A C14 3.5220 no 1_455
H17A C16 3.0330 no 2_565
H17A H14A 3.0532 no 1_455
H17A H14B 3.1069 no 1_455
H17A H16A 3.3323 no 2_565
H17A H16B 2.7655 no 2_565
H17A H16C 2.5582 no 2_565
H17B Te1 3.1850 no 1_545
H17B C12 3.3618 no 2_556
H17B H12A 3.3187 no 2_556
H17B H12B 2.6490 no 2_556
H17B H14A 3.1293 no 1_455
H17B H14B 3.4349 no 1_455
H17C Te1 3.5249 no 1_545
H17C H14B 3.5847 no 1_455
H17C H15 3.1180 no 2_565
H17C H16C 3.1643 no 2_565
H18A C12 3.2845 no 2_556
H18A H3 2.9493 no 2_566
H18A H7 3.4048 no 2_556
H18A H12A 2.9951 no 2_556
H18A H12B 2.7450 no 2_556
H18B P1 3.4991 no 1_455
H18B H2 3.1792 no 1_455
H18B H3 3.3530 no 2_566
H18B H11A 3.3831 no 2_566
H18B H14C 3.1988 no 1_465
H18B H16A 3.2374 no 2_565
H18B H16C 3.2567 no 2_565
H18C C11 3.1762 no 2_566
H18C H3 3.1032 no 2_566
H18C H11A 2.3903 no 2_566
H18C H11B 3.3386 no 2_566

loop_
_geom_torsion_atom_site_label_1
_geom_torsion_atom_site_label_2
_geom_torsion_atom_site_label_3
_geom_torsion_atom_site_label_4
_geom_torsion
_geom_torsion_publ_flag
Te1 P1 P9 C9 -127.02(6) no
Te1 P1 P9 C13 114.55(7) no
Te1 P1 P9 C15 -10.70(9) no
Te1 P1 C1 C2 -65.7(4) no
Te1 P1 C1 C10 124.3(3) no
P9 P1 C1 C2 -173.9(3) no
P9 P1 C1 C10 16.1(3) no
C1 P1 P9 C9 -16.04(14) no
C1 P1 P9 C13 -134.47(14) no
C1 P1 P9 C15 100.27(15) no
P1 P9 C9 C8 -168.6(4) no
P1 P9 C9 C10 14.4(3) no
P1 P9 C13 C14 60.3(4) no
P1 P9 C13 C16 -64.0(4) no
P1 P9 C15 C17 164.9(2) no
P1 P9 C15 C18 -69.5(4) no
C9 P9 C13 C14 -48.8(5) no
C9 P9 C13 C16 -173.1(4) no
C13 P9 C9 C8 -53.0(5) no
C13 P9 C9 C10 129.9(3) no
C9 P9 C15 C17 -85.3(4) no
C9 P9 C15 C18 40.4(5) no
C15 P9 C9 C8 71.6(5) no
C15 P9 C9 C10 -105.4(4) no
C13 P9 C15 C17 40.6(4) no
C13 P9 C15 C18 166.2(3) no
C15 P9 C13 C14 -172.6(3) no
C15 P9 C13 C16 63.0(4) no
P1 C1 C2 C3 -170.7(3) no
P1 C1 C10 C5 170.4(3) no
P1 C1 C10 C9 -10.1(6) no
C2 C1 C10 C5 -0.4(6) no
C2 C1 C10 C9 179.1(4) no
C10 C1 C2 C3 -0.8(7) no
C1 C2 C3 C4 1.9(7) no
C2 C3 C4 C5 -1.7(7) no
C2 C3 C4 C11 177.6(4) no
C3 C4 C5 C6 178.6(4) no
C3 C4 C5 C10 0.5(7) no
C3 C4 C11 C12 -178.2(5) no
C5 C4 C11 C12 1.1(5) no
C11 C4 C5 C6 -0.8(5) no
C11 C4 C5 C10 -179.0(4) no
C4 C5 C6 C7 -179.0(4) no
C4 C5 C6 C12 0.1(5) no
C4 C5 C10 C1 0.6(7) no
C4 C5 C10 C9 -178.9(4) no
C6 C5 C10 C1 -177.3(4) no
C6 C5 C10 C9 3.1(6) no
C10 C5 C6 C7 -0.9(7) no
C10 C5 C6 C12 178.3(4) no
C5 C6 C7 C8 -1.3(7) no
C5 C6 C12 C11 0.6(5) no
C7 C6 C12 C11 179.6(5) no
C12 C6 C7 C8 179.8(4) no
C6 C7 C8 C9 1.1(7) no
C7 C8 C9 P9 -175.5(4) no
C7 C8 C9 C10 1.2(7) no
P9 C9 C10 C1 -5.4(5) no
P9 C9 C10 C5 174.2(3) no
C8 C9 C10 C1 177.3(4) no
C8 C9 C10 C5 -3.2(6) no
C4 C11 C12 C6 -1.0(5) no
